data_7042181
loop_
_publ_author_name
'Rahaman, Ahibur'
'Gimbert-Suri\~nach, Carolina'
'Ficks, Arne'
'Ball, Graham E.'
'Bhadbhade, Mohan'
'Haukka, Matti'
'Higham, Lee'
'Nordlander, Ebbe'
'Colbran, Stephen B.'

_publ_section_title
;
 Bridgehead isomer effects in bis(phosphido)-bridged diiron hexacarbonyl
 proton reduction electrocatalysts.
;
_journal_issue 10
_journal_name_full 'Dalton transactions (Cambridge, England : 2003)'
_journal_page_first 3207
_journal_page_last 3222
_journal_paper_doi 10.1039/c6dt01494a
_journal_volume 46
_journal_year 2017
_chemical_absolute_configuration ad
_chemical_formula_moiety 'C48 H32 Fe2 O8 P2'
_chemical_formula_sum 'C48 H32 Fe2 O8 P2'
_chemical_formula_weight 910.37
_space_group_crystal_system monoclinic
_space_group_IT_number 4
_space_group_name_Hall 'P 2yb'
_space_group_name_H-M_alt 'P 1 21 1'
_symmetry_space_group_name_Hall 'P 2yb'
_symmetry_space_group_name_H-M 'P 1 21 1'
_atom_sites_solution_hydrogens geom
_audit_creation_date 2016-02-16
_audit_creation_method
;
Olex2 1.2
(compiled 2015.09.30 svn.r3233 for OlexSys, GUI svn.r5103)
;
_audit_update_record
;
2016-12-02 deposited with the CCDC.
2017-02-07 downloaded from the CCDC.
;
_cell_angle_alpha 90
_cell_angle_beta 93.73(4)
_cell_angle_gamma 90
_cell_formula_units_Z 2
_cell_length_a 7.944(8)
_cell_length_b 26.47(2)
_cell_length_c 11.313(11)
_cell_measurement_reflns_used 408
_cell_measurement_temperature 150.01
_cell_measurement_theta_max 18.684
_cell_measurement_theta_min 3.326
_cell_volume 2374(4)
_computing_cell_refinement '<i>APEX2 </i>(Bruker, 2007)'
_computing_data_collection '<i>APEX2 </i>(Bruker, 2007)'
_computing_data_reduction '<i>APEX2 </i>(Bruker, 2007)'
_computing_molecular_graphics 'Olex2 (Dolomanov et al., 2009)'
_computing_publication_material 'Olex2 (Dolomanov et al., 2009)'
_computing_structure_refinement 'ShelXL (Sheldrick, 2015)'
_computing_structure_solution '<i>SHELXS-97</i> (Sheldrick, 2008)'
_diffrn_ambient_temperature 150.01
_diffrn_measured_fraction_theta_full 0.988
_diffrn_measured_fraction_theta_max 0.988
_diffrn_measurement_device_type 'Bruker APEX-II CCD'
_diffrn_measurement_method '\f and \w scans'
_diffrn_radiation_monochromator graphite
_diffrn_radiation_type MoK\a
_diffrn_radiation_wavelength 0.71073
_diffrn_reflns_av_R_equivalents 0.0902
_diffrn_reflns_av_unetI/netI 0.1735
_diffrn_reflns_Laue_measured_fraction_full 0.988
_diffrn_reflns_Laue_measured_fraction_max 0.988
_diffrn_reflns_limit_h_max 9
_diffrn_reflns_limit_h_min -9
_diffrn_reflns_limit_k_max 31
_diffrn_reflns_limit_k_min -33
_diffrn_reflns_limit_l_max 14
_diffrn_reflns_limit_l_min -14
_diffrn_reflns_number 15590
_diffrn_reflns_point_group_measured_fraction_full 0.989
_diffrn_reflns_point_group_measured_fraction_max 0.989
_diffrn_reflns_theta_full 24.999
_diffrn_reflns_theta_max 24.999
_diffrn_reflns_theta_min 2.371
_diffrn_standards_number 0
_exptl_absorpt_coefficient_mu 0.727
_exptl_absorpt_correction_T_max 0.7455
_exptl_absorpt_correction_T_min 0.4295
_exptl_absorpt_correction_type multi-scan
_exptl_absorpt_process_details
;
SADABS-2012/1 (Bruker,2012) was used for absorption correction.
wR2(int) was 0.1052 before and 0.0702 after correction.
The Ratio of minimum to maximum transmission is 0.5761.
The \l/2 correction factor is 0.0015.
;
_exptl_crystal_colour 'yellowish orange'
_exptl_crystal_colour_modifier yellowish
_exptl_crystal_colour_primary orange
_exptl_crystal_density_diffrn 1.274
_exptl_crystal_description block
_exptl_crystal_F_000 932
_exptl_crystal_size_max 0.097
_exptl_crystal_size_mid 0.069
_exptl_crystal_size_min 0.04
_refine_diff_density_max 1.161
_refine_diff_density_min -0.740
_refine_diff_density_rms 0.148
_refine_ls_abs_structure_details
;
 Refined as an inversion twin.
;
_refine_ls_abs_structure_Flack 0.17(6)
_refine_ls_extinction_method none
_refine_ls_goodness_of_fit_ref 0.982
_refine_ls_hydrogen_treatment constr
_refine_ls_matrix_type full
_refine_ls_number_parameters 490
_refine_ls_number_reflns 7339
_refine_ls_number_restraints 389
_refine_ls_restrained_S_all 0.969
_refine_ls_R_factor_all 0.1451
_refine_ls_R_factor_gt 0.1106
_refine_ls_shift/su_max 0.000
_refine_ls_shift/su_mean 0.000
_refine_ls_structure_factor_coef Fsqd
_refine_ls_weighting_details 'w=1/[\s^2^(Fo^2^)+(0.1894P)^2^] where P=(Fo^2^+2Fc^2^)/3'
_refine_ls_weighting_scheme calc
_refine_ls_wR_factor_gt 0.2733
_refine_ls_wR_factor_ref 0.2961
_reflns_Friedel_coverage 0.956
_reflns_Friedel_fraction_full 0.990
_reflns_Friedel_fraction_max 0.990
_reflns_number_gt 4543
_reflns_number_total 7339
_reflns_threshold_expression 'I > 2\s(I)'
_cod_data_source_file c6dt01494a2.cif
_cod_data_source_block twin_p21
_cod_depositor_comments 'Adding full bibliography for 7042178--7042182.cif.'
_cod_database_code 7042181
_shelx_space_group_comment
;
The symmetry employed for this shelxl refinement is uniquely defined
by the following loop, which should always be used as a source of
symmetry information in preference to the above space-group names.
They are only intended as comments.
;
_olex2_refinement_description
;
1. Twinned data refinement
 Scales: 0.83(6) 0.17(6)
2. Fixed Uiso
 At 1.2 times of:
  All C(H) groups, All P(H) groups
 At 1.5 times of:
  All C(H,H,H) groups
3. Restrained distances
 O3B-C3B \\sim O3A-C3A \\sim O1B-C1B \\sim O1A-C1A \\sim O2B-C2B \\sim O2A-C2A
 with sigma of 0.02
 Fe1B-C1B \\sim Fe1A-C1A \\sim Fe1A-C3A \\sim Fe1B-C2B \\sim Fe1A-C2A \\sim
Fe1B-C3B
 with sigma of 0.02
 C17B-C18B \\sim C16B-C15B
 with sigma of 0.02
 C28A-C27A \\sim C29A-C28A \\sim C30A-C29A
 with sigma of 0.02
4. Uiso/Uaniso restraints and constraints
Uanis(C11A) = Uanis(C12A) = Uanis(C13A) = Uanis(C14A)
Uanis(Fe1A) = Uanis(C3A) = Uanis(O3A)
5. Rigid body (RIGU) restrains
 C11B, C12B, H12B, C13B, C14B, C15B, C16B, H16B, C17B, H17B, C18B, C19B, C20B
 with sigma for 1-2 distances of 0.004 and sigma for 1-3 distances of 0.004
 O11B, C21B, C22B, C23B, H23B, C24B, H24B, C25B, H25B, C26B, H26B, C27B, C28B,
 H28B, C29B, H29B, C30B, C32B, H32A, H32B, H32C
 with sigma for 1-2 distances of 0.004 and sigma for 1-3 distances of 0.004
 C11A, C12A, C13A, H13A, C14A, C15A, H15A, C16A, H16A, C17A, C18A, H18A, C19A,
 C20A
 with sigma for 1-2 distances of 0.004 and sigma for 1-3 distances of 0.004
 O11A, H18A, C21A, C22A, C23A, H23A, C24A, H24A, C25A, H25A, C26A, H26A, C27A,
 C28A, H28A, C29A, H29A, C30A, C31A, H31A, H31B, H31C
 with sigma for 1-2 distances of 0.004 and sigma for 1-3 distances of 0.004
 O2A, C2A
 with sigma for 1-2 distances of 0.004 and sigma for 1-3 distances of 0.004
 O3A, C3A
 with sigma for 1-2 distances of 0.004 and sigma for 1-3 distances of 0.004
 O1A, C1A
 with sigma for 1-2 distances of 0.004 and sigma for 1-3 distances of 0.004
 O1B, C1B
 with sigma for 1-2 distances of 0.004 and sigma for 1-3 distances of 0.004
 O3B, C3B
 with sigma for 1-2 distances of 0.004 and sigma for 1-3 distances of 0.004
 O2B, C2B
 with sigma for 1-2 distances of 0.004 and sigma for 1-3 distances of 0.004
 Fe1A, O2A, C2A
 with sigma for 1-2 distances of 0.004 and sigma for 1-3 distances of 0.004
6.a Ternary CH refined with riding coordinates:
 P1A(H1A), P1B(H1B)
6.b Aromatic/amide H refined with riding coordinates:
 C13A(H13A), C12A(H12A), C15A(H15A), C16A(H16A), C17A(H17A), C18A(H18A),
 C23A(H23A), C24A(H24A), C25A(H25A), C26A(H26A), C28A(H28A), C29A(H29A),
 C12B(H12B), C13B(H13B), C15B(H15B), C16B(H16B), C17B(H17B), C18B(H18B),
 C23B(H23B), C24B(H24B), C25B(H25B), C26B(H26B), C28B(H28B), C29B(H29B)
6.c Fitted hexagon refined as free rotating group:
 C13A(C12A,C11A,C20A,C19A,C14A), C22A(C23A,C24A,C25A,C26A,C27A)
6.d Idealised Me refined as rotating group:
 C31A(H31A,H31B,H31C), C32B(H32A,H32B,H32C)
;
_shelx_shelxl_version_number 2014/7
_olex2_submission_special_instructions 'No special instructions were received'

loop_
_space_group_symop_operation_xyz
'x, y, z'
'-x, y+1/2, -z'

loop_
_atom_site_label
_atom_site_type_symbol
_atom_site_fract_x
_atom_site_fract_y
_atom_site_fract_z
_atom_site_U_iso_or_equiv
_atom_site_adp_type
_atom_site_occupancy
_atom_site_site_symmetry_order
_atom_site_calc_flag
_atom_site_refinement_flags_posn
_atom_site_refinement_flags_adp
Fe1A Fe 0.5772(3) 0.97869(9) 0.5285(2) 0.0407(7) Uani 1 1 d D U
P1A P 0.8110(7) 0.94809(18) 0.4655(4) 0.0434(12) Uani 1 1 d . .
H1A H 0.8101 0.9517 0.3775 0.052 Uiso 1 1 calc R .
O1A O 0.372(2) 1.0408(7) 0.6763(12) 0.075(5) Uani 1 1 d D U
O2A O 0.323(2) 0.9380(6) 0.3579(14) 0.081(5) Uani 1 1 d D U
O3A O 0.5790(15) 0.8996(4) 0.7140(9) 0.0407(7) Uani 1 1 d D U
O11A O 0.5446(18) 0.8224(7) 0.4133(12) 0.071(4) Uani 1 1 d . U
C1A C 0.455(3) 1.0184(9) 0.6135(14) 0.065(6) Uani 1 1 d D U
C2A C 0.408(3) 0.9538(10) 0.440(2) 0.077(7) Uani 1 1 d D U
C3A C 0.582(2) 0.9278(6) 0.6314(14) 0.0407(7) Uani 1 1 d D U
C13A C 1.064(2) 0.8345(5) 0.6430(9) 0.066(3) Uani 1 1 d . U
H13A H 1.1284 0.8302 0.7160 0.079 Uiso 1 1 calc R U
C12A C 0.988(2) 0.8808(4) 0.6155(10) 0.066(3) Uani 1 1 d G U
H12A H 1.0018 0.9082 0.6696 0.079 Uiso 1 1 calc R .
C11A C 0.8937(19) 0.8871(4) 0.5089(11) 0.066(3) Uani 1 1 d G U
C20A C 0.8742(15) 0.8470(4) 0.4297(8) 0.029(3) Uani 1 1 d G U
C19A C 0.9494(17) 0.8007(4) 0.4572(9) 0.041(4) Uani 1 1 d G U
C14A C 1.0441(19) 0.7944(4) 0.5639(11) 0.066(3) Uani 1 1 d G U
C15A C 1.098(2) 0.7404(8) 0.5936(17) 0.049(4) Uani 1 1 d . U
H15A H 1.1475 0.7337 0.6706 0.059 Uiso 1 1 calc R U
C16A C 1.080(3) 0.7037(8) 0.5213(15) 0.050(4) Uani 1 1 d . U
H16A H 1.1366 0.6727 0.5383 0.060 Uiso 1 1 calc R U
C17A C 0.978(3) 0.7087(8) 0.4180(17) 0.055(5) Uani 1 1 d . U
H17A H 0.9453 0.6799 0.3719 0.066 Uiso 1 1 calc R .
C18A C 0.922(2) 0.7584(7) 0.3820(16) 0.043(4) Uani 1 1 d . U
H18A H 0.8650 0.7629 0.3061 0.051 Uiso 1 1 calc R U
C21A C 0.770(2) 0.8527(6) 0.3108(14) 0.034(3) Uani 1 1 d . U
C22A C 0.8455(13) 0.8699(4) 0.2078(7) 0.030(3) Uani 1 1 d . U
C23A C 1.0157(12) 0.8819(5) 0.2067(8) 0.040(4) Uani 1 1 d G U
H23A H 1.0855 0.8810 0.2782 0.048 Uiso 1 1 calc R U
C24A C 1.0839(11) 0.8953(5) 0.1011(10) 0.059(5) Uani 1 1 d G U
H24A H 1.2003 0.9036 0.1003 0.070 Uiso 1 1 calc R U
C25A C 0.9819(16) 0.8967(5) -0.0035(8) 0.054(4) Uani 1 1 d G U
H25A H 1.0285 0.9059 -0.0757 0.065 Uiso 1 1 calc R U
C26A C 0.8117(15) 0.8847(5) -0.0024(8) 0.064(5) Uani 1 1 d G U
H26A H 0.7420 0.8856 -0.0738 0.076 Uiso 1 1 calc R U
C27A C 0.7435(11) 0.8713(5) 0.1033(9) 0.043(4) Uani 1 1 d DG U
C28A C 0.571(2) 0.8552(8) 0.0950(17) 0.057(5) Uani 1 1 d D U
H28A H 0.5086 0.8553 0.0204 0.068 Uiso 1 1 calc R U
C29A C 0.491(3) 0.8388(9) 0.2009(14) 0.060(5) Uani 1 1 d D U
H29A H 0.3755 0.8293 0.2006 0.072 Uiso 1 1 calc R U
C30A C 0.602(2) 0.8382(8) 0.3050(15) 0.045(4) Uani 1 1 d D U
C31A C 0.369(4) 0.8079(16) 0.420(3) 0.114(12) Uani 1 1 d . U
H31A H 0.3542 0.7726 0.3947 0.171 Uiso 1 1 calc GR U
H31B H 0.2973 0.8297 0.3677 0.171 Uiso 1 1 calc GR U
H31C H 0.3365 0.8115 0.5016 0.171 Uiso 1 1 calc GR U
Fe1B Fe 0.8744(3) 1.02231(9) 0.55181(18) 0.0361(6) Uani 1 1 d D .
P1B P 0.6687(6) 1.04028(15) 0.4178(3) 0.0321(10) Uani 1 1 d . .
H1B H 0.6979 1.0256 0.3403 0.039 Uiso 1 1 calc R .
O1B O 0.7964(19) 1.1094(6) 0.6959(14) 0.070(4) Uani 1 1 d D U
O2B O 1.1445(17) 1.0570(6) 0.4057(12) 0.066(4) Uani 1 1 d D U
O3B O 1.049(2) 0.9860(6) 0.7669(10) 0.067(4) Uani 1 1 d D U
O11B O 0.9078(17) 1.1434(6) 0.2259(13) 0.062(4) Uani 1 1 d . U
C1B C 0.828(3) 1.0752(7) 0.6368(16) 0.058(5) Uani 1 1 d D U
C2B C 1.038(2) 1.0430(7) 0.4666(15) 0.050(5) Uani 1 1 d D U
C3B C 0.981(3) 0.9955(10) 0.6770(17) 0.080(8) Uani 1 1 d D U
C11B C 0.582(2) 1.1023(6) 0.3912(13) 0.030(3) Uani 1 1 d . U
C12B C 0.516(2) 1.1294(7) 0.4871(15) 0.041(4) Uani 1 1 d . U
H12B H 0.5139 1.1150 0.5639 0.049 Uiso 1 1 calc R U
C13B C 0.455(2) 1.1785(7) 0.4625(15) 0.044(4) Uani 1 1 d . U
H13B H 0.4115 1.1973 0.5251 0.053 Uiso 1 1 calc R .
C14B C 0.456(3) 1.2010(7) 0.3498(15) 0.047(5) Uani 1 1 d . U
C15B C 0.387(2) 1.2514(7) 0.3305(16) 0.042(4) Uani 1 1 d D U
H15B H 0.3459 1.2689 0.3961 0.050 Uiso 1 1 calc R .
C16B C 0.379(3) 1.2736(7) 0.2287(16) 0.052(4) Uani 1 1 d D U
H16B H 0.3256 1.3054 0.2143 0.062 Uiso 1 1 calc R U
C17B C 0.465(2) 1.2434(6) 0.1331(17) 0.045(4) Uani 1 1 d D U
H17B H 0.4753 1.2589 0.0582 0.053 Uiso 1 1 calc R U
C18B C 0.524(2) 1.1975(6) 0.1490(15) 0.045(4) Uani 1 1 d D U
H18B H 0.5681 1.1799 0.0846 0.054 Uiso 1 1 calc R .
C19B C 0.523(3) 1.1754(7) 0.2538(15) 0.047(4) Uani 1 1 d . U
C20B C 0.592(2) 1.1259(6) 0.2686(13) 0.035(4) Uani 1 1 d . U
C21B C 0.666(2) 1.0955(6) 0.1787(11) 0.030(3) Uani 1 1 d . U
C22B C 0.570(3) 1.0609(7) 0.1102(14) 0.042(4) Uani 1 1 d . U
C23B C 0.408(3) 1.0483(8) 0.1264(15) 0.050(4) Uani 1 1 d . U
H23B H 0.3512 1.0654 0.1858 0.060 Uiso 1 1 calc R U
C24B C 0.321(3) 1.0108(9) 0.0585(18) 0.071(6) Uani 1 1 d . U
H24B H 0.2146 0.9977 0.0773 0.085 Uiso 1 1 calc R U
C25B C 0.412(3) 0.9934(8) -0.0465(16) 0.055(5) Uani 1 1 d . U
H25B H 0.3539 0.9743 -0.1071 0.067 Uiso 1 1 calc R U
C26B C 0.557(3) 1.0036(7) -0.0543(16) 0.050(4) Uani 1 1 d . U
H26B H 0.6082 0.9880 -0.1187 0.060 Uiso 1 1 calc R U
C27B C 0.662(3) 1.0338(9) 0.0141(16) 0.063(5) Uani 1 1 d . U
C28B C 0.824(3) 1.0453(9) -0.004(2) 0.074(7) Uani 1 1 d . U
H28B H 0.8762 1.0286 -0.0664 0.088 Uiso 1 1 calc R U
C29B C 0.922(3) 1.0811(8) 0.0658(17) 0.055(5) Uani 1 1 d . U
H29B H 1.0375 1.0874 0.0560 0.066 Uiso 1 1 calc R U
C30B C 0.822(3) 1.1078(6) 0.1565(15) 0.043(4) Uani 1 1 d . U
C32B C 1.085(3) 1.1537(8) 0.207(2) 0.071(7) Uani 1 1 d . U
H32A H 1.1496 1.1222 0.2135 0.107 Uiso 1 1 calc GR U
H32B H 1.1304 1.1779 0.2662 0.107 Uiso 1 1 calc GR U
H32C H 1.0937 1.1680 0.1274 0.107 Uiso 1 1 calc GR U

loop_
_atom_site_aniso_label
_atom_site_aniso_U_11
_atom_site_aniso_U_22
_atom_site_aniso_U_33
_atom_site_aniso_U_23
_atom_site_aniso_U_13
_atom_site_aniso_U_12
Fe1A 0.0405(15) 0.0296(13) 0.0502(13) 0.0074(11) -0.0101(10) -0.0019(12)
P1A 0.060(3) 0.034(3) 0.034(2) -0.0026(18) -0.021(2) 0.015(2)
O1A 0.076(11) 0.082(12) 0.067(9) 0.003(8) 0.004(7) -0.025(9)
O2A 0.076(11) 0.047(9) 0.114(10) 0.005(8) -0.030(8) -0.022(8)
O3A 0.0405(15) 0.0296(13) 0.0502(13) 0.0074(11) -0.0101(10) -0.0019(12)
O11A 0.031(7) 0.112(13) 0.068(7) 0.030(7) 0.003(5) 0.005(7)
C1A 0.065(13) 0.089(15) 0.037(9) 0.005(9) -0.032(7) -0.002(12)
C2A 0.072(13) 0.059(14) 0.094(13) 0.010(10) -0.028(11) -0.011(11)
C3A 0.0405(15) 0.0296(13) 0.0502(13) 0.0074(11) -0.0101(10) -0.0019(12)
C13A 0.081(8) 0.055(5) 0.060(5) 0.003(4) -0.024(5) 0.024(5)
C12A 0.081(8) 0.055(5) 0.060(5) 0.003(4) -0.024(5) 0.024(5)
C11A 0.081(8) 0.055(5) 0.060(5) 0.003(4) -0.024(5) 0.024(5)
C20A 0.022(8) 0.034(6) 0.033(6) 0.014(5) 0.009(5) 0.009(5)
C19A 0.031(9) 0.039(6) 0.051(7) 0.014(5) 0.001(6) 0.017(6)
C14A 0.081(8) 0.055(5) 0.060(5) 0.003(4) -0.024(5) 0.024(5)
C15A 0.038(10) 0.054(7) 0.056(8) 0.013(6) 0.002(7) 0.022(7)
C16A 0.049(10) 0.049(8) 0.052(7) 0.014(6) 0.013(7) 0.019(7)
C17A 0.065(12) 0.040(8) 0.060(8) 0.005(6) -0.005(8) 0.021(7)
C18A 0.037(10) 0.041(7) 0.051(7) 0.013(5) 0.016(6) 0.009(6)
C21A 0.033(6) 0.021(7) 0.050(7) -0.004(5) 0.008(5) 0.014(6)
C22A 0.032(6) 0.017(7) 0.041(6) -0.001(5) 0.000(4) 0.006(5)
C23A 0.032(7) 0.036(9) 0.052(7) 0.015(6) -0.002(5) 0.007(6)
C24A 0.045(9) 0.069(14) 0.063(8) 0.029(8) 0.015(6) 0.008(8)
C25A 0.068(9) 0.027(9) 0.067(8) 0.012(7) 0.005(6) 0.019(7)
C26A 0.066(9) 0.073(14) 0.051(8) 0.011(7) 0.001(6) 0.013(8)
C27A 0.047(7) 0.033(9) 0.049(6) 0.001(6) -0.008(5) 0.011(6)
C28A 0.051(8) 0.061(12) 0.057(8) -0.006(7) -0.009(6) 0.004(7)
C29A 0.047(9) 0.067(13) 0.065(7) 0.002(7) -0.008(6) 0.006(8)
C30A 0.028(6) 0.050(10) 0.057(7) 0.000(6) 0.001(5) 0.011(6)
C31A 0.052(11) 0.18(3) 0.117(18) -0.048(19) 0.052(11) -0.034(15)
Fe1B 0.0348(14) 0.0328(14) 0.0398(12) 0.0065(10) -0.0049(10) -0.0009(12)
P1B 0.044(3) 0.024(2) 0.0291(18) 0.0012(16) 0.0042(17) 0.018(2)
O1B 0.042(9) 0.068(10) 0.098(10) -0.031(8) 0.003(8) -0.007(8)
O2B 0.044(8) 0.074(10) 0.084(9) 0.025(8) 0.031(7) 0.015(7)
O3B 0.081(11) 0.066(10) 0.051(7) 0.003(7) -0.023(6) -0.007(9)
O11B 0.036(7) 0.051(8) 0.098(9) -0.037(7) 0.008(6) -0.012(6)
C1B 0.072(15) 0.053(10) 0.050(10) 0.001(8) 0.014(10) -0.014(10)
C2B 0.061(12) 0.039(10) 0.054(9) -0.007(8) 0.028(9) -0.011(9)
C3B 0.094(17) 0.082(17) 0.060(9) 0.014(10) -0.026(10) -0.022(14)
C11B 0.022(8) 0.031(7) 0.039(6) -0.004(5) 0.008(5) 0.002(6)
C12B 0.029(9) 0.046(8) 0.048(7) -0.007(6) 0.011(6) 0.010(7)
C13B 0.045(11) 0.043(7) 0.045(7) -0.010(5) -0.003(6) 0.017(7)
C14B 0.065(12) 0.032(7) 0.045(6) -0.005(5) 0.001(6) 0.013(7)
C15B 0.025(9) 0.033(7) 0.066(8) -0.001(6) -0.003(6) 0.005(6)
C16B 0.062(12) 0.025(7) 0.067(8) 0.002(6) -0.008(7) -0.002(7)
C17B 0.030(9) 0.030(7) 0.072(8) 0.000(6) -0.010(7) 0.000(6)
C18B 0.056(11) 0.031(7) 0.045(7) -0.003(5) -0.014(6) 0.002(7)
C19B 0.065(12) 0.032(7) 0.042(6) -0.004(5) -0.002(6) 0.014(7)
C20B 0.031(9) 0.033(7) 0.042(7) -0.006(5) 0.004(6) 0.011(6)
C21B 0.045(7) 0.023(7) 0.019(6) 0.005(5) -0.010(5) -0.004(5)
C22B 0.055(7) 0.030(7) 0.038(7) -0.010(6) -0.010(5) -0.004(6)
C23B 0.054(8) 0.052(10) 0.044(8) -0.015(7) -0.010(6) -0.003(7)
C24B 0.068(10) 0.073(14) 0.070(10) -0.034(10) -0.013(8) -0.010(9)
C25B 0.067(8) 0.042(11) 0.054(8) -0.017(7) -0.022(7) 0.008(8)
C26B 0.066(8) 0.033(9) 0.050(8) -0.022(7) -0.012(6) 0.007(7)
C27B 0.068(8) 0.065(12) 0.057(8) -0.034(9) -0.001(6) -0.008(7)
C28B 0.073(9) 0.061(12) 0.087(12) -0.043(11) 0.013(8) -0.010(8)
C29B 0.060(9) 0.037(9) 0.070(9) -0.019(8) 0.012(7) -0.009(7)
C30B 0.050(7) 0.019(7) 0.058(8) -0.004(6) -0.001(6) -0.004(6)
C32B 0.042(9) 0.036(11) 0.138(19) -0.045(12) 0.018(9) -0.013(8)

loop_
_atom_type_symbol
_atom_type_description
_atom_type_scat_dispersion_real
_atom_type_scat_dispersion_imag
_atom_type_scat_source
C C 0.0033 0.0016 'International Tables Vol C Tables 4.2.6.8 and 6.1.1.4'
H H 0.0000 0.0000 'International Tables Vol C Tables 4.2.6.8 and 6.1.1.4'
Fe Fe 0.3463 0.8444 'International Tables Vol C Tables 4.2.6.8 and 6.1.1.4'
O O 0.0106 0.0060 'International Tables Vol C Tables 4.2.6.8 and 6.1.1.4'
P P 0.1023 0.0942 'International Tables Vol C Tables 4.2.6.8 and 6.1.1.4'

loop_
_geom_angle_atom_site_label_1
_geom_angle_atom_site_label_2
_geom_angle_atom_site_label_3
_geom_angle
P1A Fe1A Fe1B 54.44(16)
P1A Fe1A P1B 76.76(19)
C1A Fe1A P1A 155.4(7)
C1A Fe1A C3A 94.9(10)
C1A Fe1A Fe1B 101.8(8)
C1A Fe1A P1B 94.7(8)
C2A Fe1A P1A 108.2(10)
C2A Fe1A C1A 96.2(12)
C2A Fe1A C3A 94.2(10)
C2A Fe1A Fe1B 151.0(9)
C2A Fe1A P1B 102.9(9)
C3A Fe1A P1A 87.1(7)
C3A Fe1A Fe1B 106.5(6)
C3A Fe1A P1B 159.4(6)
P1B Fe1A Fe1B 53.50(14)
Fe1A P1A H1A 109.7
Fe1A P1A Fe1B 72.83(17)
C11A P1A Fe1A 123.1(6)
C11A P1A H1A 109.7
C11A P1A Fe1B 127.0(4)
Fe1B P1A H1A 109.7
C30A O11A C31A 119.6(19)
O1A C1A Fe1A 174(2)
O2A C2A Fe1A 163(2)
O3A C3A Fe1A 169.1(15)
C12A C13A H13A 120.0
C12A C13A C14A 120.0
C14A C13A H13A 120.0
C13A C12A H12A 120.0
C13A C12A C11A 120.0
C11A C12A H12A 120.0
C12A C11A P1A 120.7(6)
C12A C11A C20A 120.0
C20A C11A P1A 119.1(6)
C11A C20A C21A 121.3(9)
C19A C20A C11A 120.0
C19A C20A C21A 118.7(9)
C20A C19A C18A 121.0(10)
C14A C19A C20A 120.0
C14A C19A C18A 118.8(10)
C13A C14A C15A 123.8(11)
C19A C14A C13A 120.0
C19A C14A C15A 115.5(11)
C14A C15A H15A 118.1
C16A C15A C14A 123.9(17)
C16A C15A H15A 118.1
C15A C16A H16A 119.9
C15A C16A C17A 120.3(18)
C17A C16A H16A 119.9
C16A C17A H17A 120.6
C16A C17A C18A 118.7(18)
C18A C17A H17A 120.6
C19A C18A C17A 121.3(16)
C19A C18A H18A 119.3
C17A C18A H18A 119.3
C22A C21A C20A 121.1(14)
C30A C21A C20A 118.4(14)
C30A C21A C22A 120.4(15)
C23A C22A C21A 122.9(10)
C23A C22A C27A 120.0
C27A C22A C21A 116.9(10)
C22A C23A H23A 120.0
C22A C23A C24A 120.0
C24A C23A H23A 120.0
C23A C24A H24A 120.0
C25A C24A C23A 120.0
C25A C24A H24A 120.0
C24A C25A H25A 120.0
C24A C25A C26A 120.0
C26A C25A H25A 120.0
C25A C26A H26A 120.0
C27A C26A C25A 120.0
C27A C26A H26A 120.0
C22A C27A C28A 123.4(10)
C26A C27A C22A 120.0
C26A C27A C28A 116.4(10)
C27A C28A H28A 120.0
C27A C28A C29A 120.0(15)
C29A C28A H28A 120.0
C28A C29A H29A 123.2
C30A C29A C28A 113.7(17)
C30A C29A H29A 123.2
O11A C30A C29A 120.3(17)
C21A C30A O11A 114.2(15)
C21A C30A C29A 125.4(17)
O11A C31A H31A 109.5
O11A C31A H31B 109.5
O11A C31A H31C 109.5
H31A C31A H31B 109.5
H31A C31A H31C 109.5
H31B C31A H31C 109.5
P1A Fe1B Fe1A 52.73(16)
P1B Fe1B Fe1A 53.48(15)
P1B Fe1B P1A 75.75(17)
C1B Fe1B Fe1A 100.7(8)
C1B Fe1B P1A 153.1(8)
C1B Fe1B P1B 91.8(8)
C1B Fe1B C2B 104.0(9)
C2B Fe1B Fe1A 140.8(6)
C2B Fe1B P1A 100.9(6)
C2B Fe1B P1B 95.6(7)
C3B Fe1B Fe1A 106.7(9)
C3B Fe1B P1A 94.6(9)
C3B Fe1B P1B 160.0(9)
C3B Fe1B C1B 89.3(12)
C3B Fe1B C2B 103.5(12)
Fe1A P1B Fe1B 73.02(15)
Fe1A P1B H1B 108.4
Fe1B P1B H1B 108.4
C11B P1B Fe1A 129.3(5)
C11B P1B Fe1B 124.7(6)
C11B P1B H1B 108.4
C30B O11B C32B 119.0(14)
O1B C1B Fe1B 178.0(18)
O2B C2B Fe1B 177.7(19)
O3B C3B Fe1B 169(2)
C12B C11B P1B 119.1(12)
C12B C11B C20B 121.7(15)
C20B C11B P1B 119.0(10)
C11B C12B H12B 121.5
C13B C12B C11B 116.9(15)
C13B C12B H12B 121.5
C12B C13B H13B 118.4
C12B C13B C14B 123.2(16)
C14B C13B H13B 118.4
C13B C14B C15B 120.1(16)
C13B C14B C19B 121.1(17)
C19B C14B C15B 118.8(16)
C14B C15B H15B 118.4
C16B C15B C14B 123.3(18)
C16B C15B H15B 118.4
C15B C16B H16B 123.5
C15B C16B C17B 113.1(17)
C17B C16B H16B 123.5
C16B C17B H17B 118.1
C18B C17B C16B 123.8(18)
C18B C17B H17B 118.1
C17B C18B H18B 119.7
C17B C18B C19B 120.6(18)
C19B C18B H18B 119.7
C14B C19B C20B 120.8(15)
C18B C19B C14B 120.2(17)
C18B C19B C20B 119.0(16)
C19B C20B C11B 116.2(13)
C19B C20B C21B 126.8(14)
C21B C20B C11B 117.1(13)
C22B C21B C20B 121.5(17)
C30B C21B C20B 115.2(15)
C30B C21B C22B 122.7(15)
C21B C22B C27B 116.0(18)
C23B C22B C21B 125.2(16)
C23B C22B C27B 118.7(16)
C22B C23B H23B 118.7
C22B C23B C24B 122.6(19)
C24B C23B H23B 118.7
C23B C24B H24B 123.2
C23B C24B C25B 114(2)
C25B C24B H24B 123.2
C24B C25B H25B 119.7
C26B C25B C24B 120.5(19)
C26B C25B H25B 119.7
C25B C26B H26B 114.8
C25B C26B C27B 130(2)
C27B C26B H26B 114.8
C26B C27B C22B 112(2)
C28B C27B C22B 120.3(17)
C28B C27B C26B 126.8(19)
C27B C28B H28B 118.2
C27B C28B C29B 123.5(19)
C29B C28B H28B 118.2
C28B C29B H29B 123.2
C28B C29B C30B 114(2)
C30B C29B H29B 123.2
O11B C30B C29B 116.7(17)
C21B C30B O11B 119.6(15)
C21B C30B C29B 123.4(16)
O11B C32B H32A 109.5
O11B C32B H32B 109.5
O11B C32B H32C 109.5
H32A C32B H32B 109.5
H32A C32B H32C 109.5
H32B C32B H32C 109.5

loop_
_geom_bond_atom_site_label_1
_geom_bond_atom_site_label_2
_geom_bond_distance
Fe1A P1A 2.188(6)
Fe1A C1A 1.757(17)
Fe1A C2A 1.752(16)
Fe1A C3A 1.780(13)
Fe1A Fe1B 2.626(4)
Fe1A P1B 2.207(5)
P1A H1A 1.0000
P1A C11A 1.800(9)
P1A Fe1B 2.236(5)
O1A C1A 1.163(17)
O2A C2A 1.188(17)
O3A C3A 1.197(14)
O11A C30A 1.40(2)
O11A C31A 1.46(3)
C13A H13A 0.9500
C13A C12A 1.3900
C13A C14A 1.3900
C12A H12A 0.9500
C12A C11A 1.3900
C11A C20A 1.3900
C20A C19A 1.3900
C20A C21A 1.540(19)
C19A C14A 1.3900
C19A C18A 1.41(2)
C14A C15A 1.52(2)
C15A H15A 0.9500
C15A C16A 1.27(3)
C16A H16A 0.9500
C16A C17A 1.39(3)
C17A H17A 0.9500
C17A C18A 1.44(3)
C18A H18A 0.9500
C21A C22A 1.420(18)
C21A C30A 1.38(3)
C22A C23A 1.3900
C22A C27A 1.3900
C23A H23A 0.9500
C23A C24A 1.3900
C24A H24A 0.9500
C24A C25A 1.3900
C25A H25A 0.9500
C25A C26A 1.3900
C26A H26A 0.9500
C26A C27A 1.3900
C27A C28A 1.432(17)
C28A H28A 0.9500
C28A C29A 1.459(19)
C29A H29A 0.9500
C29A C30A 1.426(19)
C31A H31A 0.9800
C31A H31B 0.9800
C31A H31C 0.9800
Fe1B P1B 2.207(5)
Fe1B C1B 1.752(15)
Fe1B C2B 1.754(13)
Fe1B C3B 1.753(15)
P1B H1B 1.0000
P1B C11B 1.798(17)
O1B C1B 1.161(16)
O2B C2B 1.185(16)
O3B C3B 1.149(16)
O11B C30B 1.38(2)
O11B C32B 1.46(3)
C11B C12B 1.43(2)
C11B C20B 1.53(2)
C12B H12B 0.9500
C12B C13B 1.41(3)
C13B H13B 0.9500
C13B C14B 1.41(2)
C14B C15B 1.45(2)
C14B C19B 1.41(2)
C15B H15B 0.9500
C15B C16B 1.29(2)
C16B H16B 0.9500
C16B C17B 1.54(3)
C17B H17B 0.9500
C17B C18B 1.31(2)
C18B H18B 0.9500
C18B C19B 1.32(2)
C19B C20B 1.43(2)
C20B C21B 1.45(2)
C21B C22B 1.39(2)
C21B C30B 1.32(3)
C22B C23B 1.35(3)
C22B C27B 1.52(3)
C23B H23B 0.9500
C23B C24B 1.41(3)
C24B H24B 0.9500
C24B C25B 1.50(3)
C25B H25B 0.9500
C25B C26B 1.19(3)
C26B H26B 0.9500
C26B C27B 1.36(3)
C27B C28B 1.35(3)
C28B H28B 0.9500
C28B C29B 1.43(3)
C29B H29B 0.9500
C29B C30B 1.51(3)
C32B H32A 0.9800
C32B H32B 0.9800
C32B H32C 0.9800

loop_
_geom_torsion_atom_site_label_1
_geom_torsion_atom_site_label_2
_geom_torsion_atom_site_label_3
_geom_torsion_atom_site_label_4
_geom_torsion
Fe1A P1A C11A C12A -82.5(9)
Fe1A P1A C11A C20A 103.0(8)
Fe1A Fe1B C3B O3B -115(12)
Fe1A P1B C11B C12B 40.0(17)
Fe1A P1B C11B C20B -144.0(10)
P1A Fe1A C2A O2A -35(8)
P1A Fe1A C3A O3A 136(8)
P1A C11A C20A C19A 174.5(12)
P1A C11A C20A C21A -5.5(14)
P1A Fe1B C3B O3B -167(12)
C1A Fe1A C2A O2A 142(8)
C1A Fe1A C3A O3A -19(8)
C2A Fe1A C3A O3A -116(8)
C3A Fe1A C2A O2A -123(8)
C13A C12A C11A P1A -174.4(13)
C13A C12A C11A C20A 0.0
C13A C14A C15A C16A 179.9(17)
C12A C13A C14A C19A 0.0
C12A C13A C14A C15A -170.1(17)
C12A C11A C20A C19A 0.0
C12A C11A C20A C21A 180.0(13)
C11A C20A C19A C14A 0.0
C11A C20A C19A C18A 175.5(15)
C11A C20A C21A C22A 88.5(15)
C11A C20A C21A C30A -94.8(16)
C20A C19A C14A C13A 0.0
C20A C19A C14A C15A 170.9(15)
C20A C19A C18A C17A -170.5(15)
C20A C21A C22A C23A 0.8(18)
C20A C21A C22A C27A 176.7(10)
C20A C21A C30A O11A 4(2)
C20A C21A C30A C29A -176.9(17)
C19A C20A C21A C22A -91.5(15)
C19A C20A C21A C30A 85.2(17)
C19A C14A C15A C16A 9(3)
C14A C13A C12A C11A 0.0
C14A C19A C18A C17A 5(2)
C14A C15A C16A C17A -14(3)
C15A C16A C17A C18A 13(3)
C16A C17A C18A C19A -9(3)
C18A C19A C14A C13A -175.6(15)
C18A C19A C14A C15A -4.7(16)
C21A C20A C19A C14A -180.0(13)
C21A C20A C19A C18A -4.4(17)
C21A C22A C23A C24A 175.8(12)
C21A C22A C27A C26A -176.0(12)
C21A C22A C27A C28A -1.6(16)
C22A C21A C30A O11A -179.6(15)
C22A C21A C30A C29A 0(3)
C22A C23A C24A C25A 0.0
C22A C27A C28A C29A 3(3)
C23A C22A C27A C26A 0.0
C23A C22A C27A C28A 174.4(15)
C23A C24A C25A C26A 0.0
C24A C25A C26A C27A 0.0
C25A C26A C27A C22A 0.0
C25A C26A C27A C28A -174.8(14)
C26A C27A C28A C29A 177.9(16)
C27A C22A C23A C24A 0.0
C27A C28A C29A C30A -3(3)
C28A C29A C30A O11A -178.9(19)
C28A C29A C30A C21A 2(3)
C30A C21A C22A C23A -175.9(13)
C30A C21A C22A C27A 0.0(19)
C31A O11A C30A C21A 178(2)
C31A O11A C30A C29A -2(3)
Fe1B Fe1A C2A O2A 13(9)
Fe1B Fe1A C3A O3A 84(8)
Fe1B P1A C11A C12A 10.4(11)
Fe1B P1A C11A C20A -164.1(6)
Fe1B P1B C11B C12B -56.2(16)
Fe1B P1B C11B C20B 119.8(12)
P1B Fe1A C2A O2A 45(8)
P1B Fe1A C3A O3A 98(8)
P1B Fe1B C3B O3B -107(11)
P1B C11B C12B C13B 177.9(14)
P1B C11B C20B C19B -179.3(14)
P1B C11B C20B C21B 2(2)
C1B Fe1B C3B O3B -14(12)
C2B Fe1B C3B O3B 90(12)
C11B C12B C13B C14B 0(3)
C11B C20B C21B C22B 85.5(19)
C11B C20B C21B C30B -103.1(18)
C12B C11B C20B C19B -3(2)
C12B C11B C20B C21B 178.0(16)
C12B C13B C14B C15B 178.5(18)
C12B C13B C14B C19B -1(3)
C13B C14B C15B C16B -178(2)
C13B C14B C19B C18B -179(2)
C13B C14B C19B C20B 0(3)
C14B C15B C16B C17B -5(3)
C14B C19B C20B C11B 2(3)
C14B C19B C20B C21B -179.2(19)
C15B C14B C19B C18B 1(3)
C15B C14B C19B C20B 179.9(18)
C15B C16B C17B C18B 7(3)
C16B C17B C18B C19B -5(3)
C17B C18B C19B C14B 1(3)
C17B C18B C19B C20B -178.5(18)
C18B C19B C20B C11B -178.6(18)
C18B C19B C20B C21B 0(3)
C19B C14B C15B C16B 2(3)
C19B C20B C21B C22B -93(2)
C19B C20B C21B C30B 79(2)
C20B C11B C12B C13B 2(3)
C20B C21B C22B C23B -7(3)
C20B C21B C22B C27B 176.4(16)
C20B C21B C30B O11B 7(2)
C20B C21B C30B C29B -179.6(16)
C21B C22B C23B C24B -176.2(19)
C21B C22B C27B C26B -175.5(18)
C21B C22B C27B C28B -2(3)
C22B C21B C30B O11B 178.1(16)
C22B C21B C30B C29B -8(3)
C22B C23B C24B C25B -11(3)
C22B C27B C28B C29B 2(4)
C23B C22B C27B C26B 7(3)
C23B C22B C27B C28B -180(2)
C23B C24B C25B C26B 14(3)
C24B C25B C26B C27B -7(4)
C25B C26B C27B C22B -4(4)
C25B C26B C27B C28B -177(3)
C26B C27B C28B C29B 174(2)
C27B C22B C23B C24B 1(3)
C27B C28B C29B C30B -4(4)
C28B C29B C30B O11B -179.1(19)
C28B C29B C30B C21B 7(3)
C30B C21B C22B C23B -177.6(18)
C30B C21B C22B C27B 6(3)
C32B O11B C30B C21B 175.1(19)
C32B O11B C30B C29B 1(3)

loop_
_smtbx_masks_void_nr
_smtbx_masks_void_average_x
_smtbx_masks_void_average_y
_smtbx_masks_void_average_z
_smtbx_masks_void_volume
_smtbx_masks_void_count_electrons
1 -0.019 -0.007 0.227 9.7 0.0
2 0.648 0.214 0.915 224.9 65.9
3 0.019 0.493 0.773 9.7 0.0
4 -0.573 0.714 0.085 224.9 65.7
5 0.400 0.458 0.783 7.3 0.0
6 0.600 0.958 0.217 7.3 0.0

loop_
_twin_individual_id
_twin_individual_mass_fraction_refined
1 0.83(6)
2 0.17(6)
